data_7132763
loop_
_publ_author_name
'Hitchings, Thomas J.'
'Scatena, Rebecca'
'Allan, David R.'
'Cairns, Andrew B.'
'Saines, Paul J.'

_publ_section_title
;
 Negative linear compressibility exhibited by the hybrid perovskite
 [(NH<sub>2</sub>)<sub>3</sub>C]Er(HCO<sub>2</sub>)<sub>2</sub>(C<sub>2</sub>O<sub>4</sub>).
;
_journal_issue 24
_journal_name_full 'Chemical communications (Cambridge, England)'
_journal_page_first 3271
_journal_page_last 3274
_journal_paper_doi 10.1039/d3cc06208b
_journal_volume 60
_journal_year 2024
_chemical_formula_moiety 'C4 H2 Er O8, C2 H8 N'
_chemical_formula_sum 'C6 H10 Er N O8'
_chemical_formula_weight 391.41
_chemical_name_common 'Dimethylammonium Erbium(III) Formate Oxalate'
_chemical_name_systematic 18_DMA01
_space_group_crystal_system monoclinic
_space_group_IT_number 13
_space_group_name_Hall '-P 2ya'
_space_group_name_H-M_alt 'P 1 2/a 1'
_atom_sites_solution_hydrogens geom
_atom_sites_solution_primary dual
_audit_creation_date 2023-07-19
_audit_creation_method
;
Olex2 1.5
(compiled 2023.03.06 svn.rbb2c1857 for OlexSys, GUI svn.r6748)
;
_audit_update_record
;
2023-12-20 deposited with the CCDC.	2024-02-22 downloaded from the CCDC.
;
_cell_angle_alpha 90
_cell_angle_beta 96.442(7)
_cell_angle_gamma 90
_cell_formula_units_Z 2
_cell_length_a 9.1025(11)
_cell_length_b 8.913(8)
_cell_length_c 6.5273(6)
_cell_measurement_reflns_used 2256
_cell_measurement_temperature 300
_cell_measurement_theta_max 20.332
_cell_measurement_theta_min 2.147
_cell_volume 526.2(5)
_computing_molecular_graphics 'Olex2 1.5 (Dolomanov et al., 2009)'
_computing_publication_material 'Olex2 1.5 (Dolomanov et al., 2009)'
_computing_structure_refinement 'SHELXL 2013/4 (Sheldrick, 2015)'
_computing_structure_solution 'SHELXT  (Sheldrick, 2015)'
_diffrn_ambient_temperature 300
_diffrn_measured_fraction_theta_full 0.319
_diffrn_measured_fraction_theta_max 0.280
_diffrn_measurement_device_type I19-2
_diffrn_measurement_method Shutterless
_diffrn_radiation_type Synchrotron
_diffrn_radiation_wavelength 0.4859
_diffrn_reflns_av_R_equivalents 0.0279
_diffrn_reflns_av_unetI/netI 0.0218
_diffrn_reflns_Laue_measured_fraction_full 0.319
_diffrn_reflns_Laue_measured_fraction_max 0.280
_diffrn_reflns_limit_h_max 11
_diffrn_reflns_limit_h_min -10
_diffrn_reflns_limit_k_max 3
_diffrn_reflns_limit_k_min -3
_diffrn_reflns_limit_l_max 9
_diffrn_reflns_limit_l_min -9
_diffrn_reflns_number 2338
_diffrn_reflns_point_group_measured_fraction_full 0.319
_diffrn_reflns_point_group_measured_fraction_max 0.280
_diffrn_reflns_theta_full 16.950
_diffrn_reflns_theta_max 20.332
_diffrn_reflns_theta_min 2.147
_diffrn_source Diamond
_exptl_absorpt_coefficient_mu 2.894
_exptl_absorpt_correction_type none
_exptl_crystal_colour 'clear pink'
_exptl_crystal_colour_lustre clear
_exptl_crystal_colour_primary pink
_exptl_crystal_density_diffrn 2.470
_exptl_crystal_description block
_exptl_crystal_F_000 370
_exptl_crystal_preparation 'Solvothermal synthesis,Magnetic properties'
_exptl_crystal_recrystallization_method 'crash cooling'
_exptl_crystal_size_max 0.253
_exptl_crystal_size_mid 0.142
_exptl_crystal_size_min 0.134
_refine_diff_density_max 0.563
_refine_diff_density_min -0.538
_refine_diff_density_rms 0.131
_refine_ls_extinction_method none
_refine_ls_goodness_of_fit_ref 1.194
_refine_ls_hydrogen_treatment constr
_refine_ls_matrix_type full
_refine_ls_number_parameters 80
_refine_ls_number_reflns 453
_refine_ls_number_restraints 45
_refine_ls_restrained_S_all 1.146
_refine_ls_R_factor_all 0.0572
_refine_ls_R_factor_gt 0.0503
_refine_ls_shift/su_max 0.000
_refine_ls_shift/su_mean 0.000
_refine_ls_structure_factor_coef Fsqd
_refine_ls_weighting_details 'w=1/[\s^2^(Fo^2^)+(0.0884P)^2^+1.3333P] where P=(Fo^2^+2Fc^2^)/3'
_refine_ls_weighting_scheme calc
_refine_ls_wR_factor_gt 0.1426
_refine_ls_wR_factor_ref 0.1515
_reflns_Friedel_coverage 0.000
_reflns_number_gt 362
_reflns_number_total 453
_reflns_threshold_expression 'I > 2\s(I)'
_cod_data_source_file d3cc06208b2.cif
_cod_data_source_block 18_dma01
_cod_depositor_comments 'Adding full bibliography for 7132745--7132763.cif.'
_cod_database_code 7132763
_shelxl_version_number 2013-4
_shelx_space_group_comment
;
The symmetry employed for this shelxl refinement is uniquely defined
by the following loop, which should always be used as a source of
symmetry information in preference to the above space-group names.
They are only intended as comments.
;
_shelx_estimated_absorpt_t_max 0.698
_shelx_estimated_absorpt_t_min 0.528
_olex2_refinement_description
;
1. Fixed Uiso
 At 1.2 times of:
  All C(H) groups, All N(H,H) groups
 At 1.5 times of:
  All C(H,H,H) groups
2. Restrained distances
 O1-C1
 1.3 with sigma of 0.1
 C4-N1
 1.4 with sigma of 0.02
 O1-C1 \\sim O1-C1_$2
 with sigma of 0.01
3. Restrained planarity
 O4, C3, C3_$1, O3, O4_$1, O3_$1
 with sigma of 0.1
4. Uiso/Uaniso restraints and constraints
O1 \\sim C1: within 2A with sigma of 0.04 and sigma for terminal atoms of 0.08
within 2A
Uanis(N1) \\sim Ueq, Uanis(C4) \\sim Ueq: with sigma of 0.02 and sigma for
terminal atoms of 0.04
Uanis(O1) \\sim Ueq: with sigma of 0.03 and sigma for terminal atoms of 0.06
Uanis(O2) \\sim Ueq: with sigma of 0.1 and sigma for terminal atoms of 0.2
5. Rigid body (RIGU) restrains
 O3, O4
 with sigma for 1-2 distances of 0.004 and sigma for 1-3 distances of 0.004
 N1, C4
 with sigma for 1-2 distances of 0.004 and sigma for 1-3 distances of 0.004
 O4, C3, O3, O3, C3, O4
 with sigma for 1-2 distances of 0.01 and sigma for 1-3 distances of 0.01
 C1, O1
 with sigma for 1-2 distances of 0.004 and sigma for 1-3 distances of 0.004
6. Others
 Fixed Sof: H1A(0.5) H1B(0.5) C1(0.5) H1(0.5)
7.a Secondary CH2 refined with riding coordinates:
 N1(H1A,H1B)
7.b Aromatic/amide H refined with riding coordinates:
 C2(H2), C1(H1)
7.c Idealised Me refined as rotating group:
 C4(H4A,H4B,H4C)
;
_olex2_exptl_crystal_mounting_method 'in diamond anvil cell, with pressure transmitting media of 4:1 methanol:ethanol.'
_olex2_submission_original_sample_id 18_DMA01
_olex2_submission_special_instructions 'No special instructions were received'

loop_
_space_group_symop_operation_xyz
'x, y, z'
'-x+1/2, y, -z'
'-x, -y, -z'
'x-1/2, -y, z'

loop_
_atom_site_label
_atom_site_type_symbol
_atom_site_fract_x
_atom_site_fract_y
_atom_site_fract_z
_atom_site_U_iso_or_equiv
_atom_site_adp_type
_atom_site_occupancy
_atom_site_site_symmetry_order
_atom_site_calc_flag
_atom_site_refinement_flags_posn
_atom_site_refinement_flags_adp
_atom_site_refinement_flags_occupancy
_atom_site_disorder_assembly
_atom_site_disorder_group
Er1 Er 0.7500 -0.7705(3) 0.5000 0.0583(17) Uani 1 2 d S T P . .
O1 O 0.580(4) -0.600(10) 0.483(4) 0.156(15) Uani 1 1 d D U . . .
O2 O 0.753(3) -0.682(6) 0.167(2) 0.15(2) Uani 1 1 d . U . . .
O4 O 0.535(3) -0.858(7) 0.319(3) 0.12(3) Uani 1 1 d . U . . .
O3 O 0.651(2) -0.977(6) 0.680(3) 0.12(3) Uani 1 1 d . . . . .
C2 C 0.7500 -0.727(10) 0.0000 0.10(7) Uani 1 2 d S T P . .
H2 H 0.7500 -0.8315 0.0000 0.114 Uiso 1 2 calc R U P . .
C4 C 0.354(9) -0.739(17) -0.121(12) 0.21(4) Uani 1 1 d D U . . .
H4A H 0.4419 -0.7118 -0.0334 0.321 Uiso 1 1 calc R U . . .
H4B H 0.3130 -0.6518 -0.1915 0.321 Uiso 1 1 calc R U . . .
H4C H 0.3784 -0.8122 -0.2198 0.321 Uiso 1 1 calc R U . . .
N1 N 0.2500 -0.80(2) 0.0000 0.25(4) Uani 1 2 d DS TU P . .
H1A H 0.3087 -0.8666 0.0948 0.304 Uiso 0.5 1 calc R U P . .
H1B H 0.1913 -0.8666 -0.0948 0.304 Uiso 0.5 1 calc R U P . .
C3 C 0.463(3) -0.970(4) 0.398(3) 0.08(3) Uani 1 1 d . U . . .
C1 C 0.532(12) -0.476(10) 0.52(2) 0.15(2) Uani 0.5 1 d D U P . .
H1 H 0.6125 -0.4147 0.5627 0.183 Uiso 0.5 1 calc R U P . .

loop_
_atom_site_aniso_label
_atom_site_aniso_U_11
_atom_site_aniso_U_22
_atom_site_aniso_U_33
_atom_site_aniso_U_23
_atom_site_aniso_U_13
_atom_site_aniso_U_12
Er1 0.0449(7) 0.066(5) 0.0652(6) 0.000 0.0129(3) 0.000
O1 0.17(2) 0.16(4) 0.143(14) -0.01(2) 0.035(14) 0.07(3)
O2 0.105(14) 0.27(7) 0.079(9) -0.004(15) 0.041(8) -0.02(2)
O4 0.099(14) 0.10(9) 0.144(15) 0.05(2) -0.024(10) -0.04(2)
O3 0.094(10) 0.15(10) 0.118(11) 0.039(17) -0.021(8) -0.04(2)
C2 0.13(4) 0.1(2) 0.08(2) 0.000 0.028(18) 0.000
C4 0.22(4) 0.20(6) 0.22(4) 0.01(3) 0.02(3) 0.04(3)
N1 0.26(5) 0.26(5) 0.25(5) 0.000 0.05(2) 0.000
C3 0.086(14) 0.05(8) 0.091(12) 0.026(17) -0.016(10) 0.02(2)
C1 0.18(4) 0.16(4) 0.13(3) 0.00(3) 0.05(4) 0.07(3)

loop_
_atom_type_symbol
_atom_type_description
_atom_type_scat_dispersion_real
_atom_type_scat_dispersion_imag
_atom_type_scat_source
C C -0.0004 0.0007 'International Tables Vol C Tables 4.2.6.8 and 6.1.1.4'
H H 0.0000 0.0000 'International Tables Vol C Tables 4.2.6.8 and 6.1.1.4'
Er Er -0.9218 2.6017 'International Tables Vol C Tables 4.2.6.8 and 6.1.1.4'
N N -0.0004 0.0014 'International Tables Vol C Tables 4.2.6.8 and 6.1.1.4'
O O 0.0006 0.0026 'International Tables Vol C Tables 4.2.6.8 and 6.1.1.4'

loop_
_geom_angle_atom_site_label_1
_geom_angle_atom_site_label_2
_geom_angle_atom_site_label_3
_geom_angle
_geom_angle_site_symmetry_1
_geom_angle_site_symmetry_3
_geom_angle_publ_flag
O1 Er1 O1 91(4) 2_656 . ?
O1 Er1 O2 74.0(11) . 2_656 ?
O1 Er1 O2 74.0(11) 2_656 . ?
O1 Er1 O2 78.2(12) 2_656 2_656 ?
O1 Er1 O2 78.2(12) . . ?
O1 Er1 O4 145.7(18) 2_656 . ?
O1 Er1 O4 70(2) 2_656 2_656 ?
O1 Er1 O4 70(2) . . ?
O1 Er1 O4 145.7(18) . 2_656 ?
O1 Er1 O3 144.6(12) . 2_656 ?
O1 Er1 O3 105(2) . . ?
O1 Er1 O3 105(2) 2_656 2_656 ?
O1 Er1 O3 144.6(12) 2_656 . ?
O2 Er1 O2 140(2) 2_656 . ?
O2 Er1 O3 139.7(12) . . ?
O2 Er1 O3 76.0(14) 2_656 . ?
O2 Er1 O3 139.7(12) 2_656 2_656 ?
O2 Er1 O3 76.0(14) . 2_656 ?
O4 Er1 O2 119.9(9) . 2_656 ?
O4 Er1 O2 74.6(12) . . ?
O4 Er1 O2 74.6(11) 2_656 2_656 ?
O4 Er1 O2 119.9(9) 2_656 . ?
O4 Er1 O4 140(3) . 2_656 ?
O4 Er1 O3 80.5(13) 2_656 . ?
O4 Er1 O3 69.4(12) . . ?
O4 Er1 O3 80.5(13) . 2_656 ?
O4 Er1 O3 69.4(12) 2_656 2_656 ?
O3 Er1 O3 80.7(18) . 2_656 ?
C1 O1 Er1 153(7) . . ?
C1 O1 Er1 168(8) 3_646 . ?
C1 O1 C1 36(10) 3_646 . ?
C2 O2 Er1 139(4) . . ?
C3 O4 Er1 118.9(18) . . ?
C3 O3 Er1 116(2) 3_636 . ?
O2 C2 O2 139(7) . 2_655 ?
O2 C2 H2 110.5 2_655 . ?
O2 C2 H2 110.5 . . ?
H4A C4 H4B 109.5 . . ?
H4A C4 H4C 109.5 . . ?
H4B C4 H4C 109.5 . . ?
N1 C4 H4A 109.5 . . ?
N1 C4 H4B 109.5 . . ?
N1 C4 H4C 109.5 . . ?
C4 N1 C4 134(10) . 2 ?
C4 N1 H1A 103.6 2 . ?
C4 N1 H1A 103.6 . . ?
C4 N1 H1B 103.6 2 . ?
C4 N1 H1B 103.6 . . ?
H1A N1 H1B 105.3 . . ?
O4 C3 C3 114(4) . 3_636 ?
O3 C3 O4 125(2) 3_636 . ?
O3 C3 C3 121(5) 3_636 3_636 ?
O1 C1 O1 144(10) 3_646 . ?
O1 C1 H1 107.9 3_646 . ?
O1 C1 H1 107.9 . . ?

loop_
_geom_bond_atom_site_label_1
_geom_bond_atom_site_label_2
_geom_bond_distance
_geom_bond_site_symmetry_2
_geom_bond_publ_flag
Er1 O1 2.17(6) 2_656 ?
Er1 O1 2.17(6) . ?
Er1 O2 2.32(2) 2_656 ?
Er1 O2 2.32(2) . ?
Er1 O4 2.31(3) . ?
Er1 O4 2.31(3) 2_656 ?
Er1 O3 2.41(4) . ?
Er1 O3 2.41(4) 2_656 ?
O1 C1 1.22(7) 3_646 ?
O1 C1 1.22(7) . ?
O2 C2 1.16(3) . ?
O4 C3 1.33(5) . ?
O3 C3 1.20(4) 3_636 ?
C2 O2 1.16(3) 2_655 ?
C2 H2 0.9300 . ?
C4 H4A 0.9600 . ?
C4 H4B 0.9600 . ?
C4 H4C 0.9600 . ?
C4 N1 1.41(2) . ?
N1 C4 1.41(2) 2 ?
N1 H1A 0.9700 . ?
N1 H1B 0.9700 . ?
C3 O3 1.20(4) 3_636 ?
C3 C3 1.52(4) 3_636 ?
C1 O1 1.22(7) 3_646 ?
C1 H1 0.9300 . ?

loop_
_geom_torsion_atom_site_label_1
_geom_torsion_atom_site_label_2
_geom_torsion_atom_site_label_3
_geom_torsion_atom_site_label_4
_geom_torsion
_geom_torsion_site_symmetry_1
_geom_torsion_site_symmetry_2
_geom_torsion_site_symmetry_3
_geom_torsion_site_symmetry_4
_geom_torsion_publ_flag
Er1 O1 C1 O1 -166(9) . . . 3_646 ?
Er1 O2 C2 O2 177(3) . . . 2_655 ?
Er1 O4 C3 O3 179(2) . . . 3_636 ?
Er1 O4 C3 C3 -2(3) . . . 3_636 ?
C1 O1 C1 O1 0.000(17) 3_646 . . 3_646 ?
